data_1532917
loop_
_publ_author_name
'Moore, C.A.'
'Battle, P.D.'

_publ_section_title
;
 Crystal and magnetic structures of Sr4 M Mn2 O9 (M = Cu or Zn)
;
_journal_name_full 'Journal of Solid State Chemistry'
_journal_page_first 88
_journal_page_last 96
_journal_volume 176
_journal_year 2003
_chemical_formula_sum 'Mn2.05 O9 Sr4 Zn0.95'
_chemical_name_systematic 'Sr4 (Zn0.95 Mn0.05) (Mn2 O9)'
_space_group_IT_number 150
_symmetry_space_group_name_Hall 'P 3 2"'
_symmetry_space_group_name_H-M 'P 3 2 1'
_cell_angle_alpha 90
_cell_angle_beta 90
_cell_angle_gamma 120
_cell_formula_units_Z 3
_cell_length_a 9.5894
_cell_length_b 9.5894
_cell_length_c 7.8039
_cell_volume 621.477
_citation_journal_id_ASTM JSSCBI
_cod_data_source_file Moore_JSSCBI_2003_262.cif
_cod_data_source_block Mn2.05O9Sr4Zn0.95
_cod_original_cell_volume 621.4772
_cod_database_code 1532917

loop_
_symmetry_equiv_pos_as_xyz
x,y,z
-y,x-y,z
-x+y,-x,z
y,x,-z
-x,-x+y,-z
x-y,-y,-z

loop_
_atom_site_label
_atom_site_type_symbol
_atom_site_fract_x
_atom_site_fract_y
_atom_site_fract_z
_atom_site_occupancy
_atom_site_U_iso_or_equiv
O2 O-2 0.679 0.179 0.462 1 0.0
Zn1 Zn+2 0 0 0.5 0.95 0.0
O3 O-2 0.845 0 0 1 0.0
Mn1 Mn+3 0 0 0.5 0.05 0.0
Zn2 Zn+2 0.3333 0.6667 0.75 0.95 0.0
Sr2 Sr+2 0.359 0 0.5 1 0.0
Mn2 Mn+3 0.3333 0.6667 0.75 0.05 0.0
Mn4 Mn+3 0.3333 0.6667 0.086 1 0.0
Mn5 Mn+3 0.3333 0.6667 0.402 1 0.0
O4 O-2 0.681 0.184 0.061 1 0.0
Sr1 Sr+2 0.0242 0.6896 0.249 1 0.0
O5 O-2 0.99 0.155 0.3 1 0.0
Sr3 Sr+2 0.324 0 0 1 0.0
Mn3 Mn+3 0 0 0.16 1 0.0
O1 O-2 0.481 0.654 0.235 1 0.0
